data_7226387
loop_
_publ_author_name
'Zhang, Na'
'Liu, Dan'
'Zhang, Huihui'
'Yu, Jianhua'
'Wu, Zhichao'
'Zhu, Qiyong'
'zhou, Hongping'

_publ_section_title
;
 Cadmium (II) supramolecular complexes constructed from
 phenylbenzoxazole-based ligand: self-assembly, structural features and
 nonlinear optical properties
;
_journal_name_full 'RSC Adv.'
_journal_paper_doi 10.1039/C6RA16821C
_journal_year 2016
_chemical_formula_moiety 'C21 H15 Cd N5 O S2'
_chemical_formula_sum 'C21 H15 Cd N5 O S2'
_chemical_formula_weight 529.90
_chemical_name_systematic
;
 ?
;
_space_group_IT_number 14
_symmetry_cell_setting monoclinic
_symmetry_space_group_name_Hall '-P 2ybc'
_symmetry_space_group_name_H-M 'P 1 21/c 1'
_atom_sites_solution_hydrogens geom
_atom_sites_solution_primary direct
_atom_sites_solution_secondary difmap
_audit_creation_method SHELXL-97
_audit_update_record
;
2015-11-06 deposited with the CCDC.
2016-08-26 downloaded from the CCDC.
;
_cell_angle_alpha 90.000(5)
_cell_angle_beta 110.883(5)
_cell_angle_gamma 90.000(5)
_cell_formula_units_Z 4
_cell_length_a 8.313(5)
_cell_length_b 27.927(5)
_cell_length_c 9.630(5)
_cell_measurement_reflns_used 7238
_cell_measurement_temperature 296(2)
_cell_measurement_theta_max 27.09
_cell_measurement_theta_min 2.38
_cell_volume 2088.8(17)
_computing_cell_refinement 'Bruker SAINT'
_computing_data_collection 'Bruker APEX2'
_computing_data_reduction 'Bruker SAINT'
_computing_molecular_graphics 'Bruker SHELXTL'
_computing_publication_material 'Bruker SHELXTL'
_computing_structure_refinement 'SHELXL-97 (Sheldrick, 2008)'
_computing_structure_solution 'SHELXS-97 (Sheldrick, 2008)'
_diffrn_ambient_temperature 296(2)
_diffrn_measured_fraction_theta_full 1.000
_diffrn_measured_fraction_theta_max 1.000
_diffrn_measurement_device_type 'Bruker APEX-II CCD'
_diffrn_measurement_method '\f and \w scans'
_diffrn_radiation_monochromator graphite
_diffrn_radiation_source 'fine-focus sealed tube'
_diffrn_radiation_type MoK\a
_diffrn_radiation_wavelength 0.71069
_diffrn_reflns_av_R_equivalents 0.0273
_diffrn_reflns_av_sigmaI/netI 0.0233
_diffrn_reflns_limit_h_max 9
_diffrn_reflns_limit_h_min -9
_diffrn_reflns_limit_k_max 33
_diffrn_reflns_limit_k_min -33
_diffrn_reflns_limit_l_max 11
_diffrn_reflns_limit_l_min -11
_diffrn_reflns_number 14665
_diffrn_reflns_theta_full 25.00
_diffrn_reflns_theta_max 25.00
_diffrn_reflns_theta_min 1.46
_exptl_absorpt_coefficient_mu 1.269
_exptl_absorpt_correction_T_max 0.7765
_exptl_absorpt_correction_T_min 0.7590
_exptl_absorpt_correction_type multi-scan
_exptl_absorpt_process_details sadabs
_exptl_crystal_colour yellow
_exptl_crystal_density_diffrn 1.685
_exptl_crystal_density_method 'not measured'
_exptl_crystal_description block
_exptl_crystal_F_000 1056
_exptl_crystal_size_max 0.23
_exptl_crystal_size_mid 0.22
_exptl_crystal_size_min 0.21
_refine_diff_density_max 0.424
_refine_diff_density_min -0.250
_refine_diff_density_rms 0.052
_refine_ls_extinction_method none
_refine_ls_goodness_of_fit_ref 1.060
_refine_ls_hydrogen_treatment mixed
_refine_ls_matrix_type full
_refine_ls_number_parameters 275
_refine_ls_number_reflns 3680
_refine_ls_number_restraints 1
_refine_ls_restrained_S_all 1.062
_refine_ls_R_factor_all 0.0272
_refine_ls_R_factor_gt 0.0219
_refine_ls_shift/su_max 0.001
_refine_ls_shift/su_mean 0.000
_refine_ls_structure_factor_coef Fsqd
_refine_ls_weighting_details 'calc w=1/[\s^2^(Fo^2^)+(0.0257P)^2^+0.8192P] where P=(Fo^2^+2Fc^2^)/3'
_refine_ls_weighting_scheme calc
_refine_ls_wR_factor_gt 0.0537
_refine_ls_wR_factor_ref 0.0565
_reflns_number_gt 3233
_reflns_number_total 3680
_reflns_threshold_expression >2sigma(I)
_cod_data_source_file c6ra16821c2.cif
_cod_data_source_block 1
_cod_depositor_comments
;
The following automatic conversions were performed:

'_symmetry_cell_setting' value 'Monoclinic' changed to 'monoclinic'
according to
/usr/data/users/saulius/crontab/automatic-downloads/rss-feeds/RSC/lib/dictionaries/cif_core.dic
dictionary named 'cif_core.dic' version 2.4.2 from 2011-04-26.

Automatic conversion script
Id: cif_fix_values 4268 2015-11-12 08:31:59Z antanas 
;
_cod_original_sg_symbol_H-M 'P 21/c'
_cod_database_code 7226387

loop_
_symmetry_equiv_pos_as_xyz
'x, y, z'
'-x, y+1/2, -z+1/2'
'-x, -y, -z'
'x, -y-1/2, z-1/2'

loop_
_atom_site_label
_atom_site_type_symbol
_atom_site_fract_x
_atom_site_fract_y
_atom_site_fract_z
_atom_site_U_iso_or_equiv
_atom_site_adp_type
_atom_site_occupancy
_atom_site_symmetry_multiplicity
_atom_site_calc_flag
_atom_site_refinement_flags
Cd1 Cd 0.63828(2) 0.207493(6) 0.838452(18) 0.03342(7) Uani 1 1 d .
S2 S 0.33275(9) 0.28421(2) 1.11513(8) 0.04187(16) Uani 1 1 d .
S1 S 0.73741(14) 0.20196(3) 0.37266(8) 0.0629(2) Uani 1 1 d .
C19 C 1.0120(3) 0.19318(9) 1.0991(3) 0.0424(6) Uani 1 1 d .
H19 H 1.0328 0.2226 1.0634 0.051 Uiso 1 1 calc R
C3 C 0.7926(4) -0.08504(10) 0.0751(3) 0.0526(7) Uani 1 1 d .
H3 H 0.7801 -0.0943 -0.0209 0.063 Uiso 1 1 calc R
N1 N 0.6855(3) 0.00957(6) 0.2985(2) 0.0355(4) Uani 1 1 d U
C4 C 0.8807(4) -0.11486(11) 0.1926(3) 0.0542(7) Uani 1 1 d .
H4 H 0.9242 -0.1437 0.1731 0.065 Uiso 1 1 calc R
N2 N 0.5767(3) 0.11909(7) 0.8548(2) 0.0318(4) Uani 1 1 d .
O1 O 0.8357(2) -0.03844(6) 0.48764(19) 0.0444(4) Uani 1 1 d .
N3 N 0.8575(3) 0.17265(7) 1.0353(2) 0.0341(4) Uani 1 1 d .
C21 C 0.4091(3) 0.24179(9) 1.0370(2) 0.0355(5) Uani 1 1 d .
C20 C 0.7600(3) 0.19868(8) 0.5493(3) 0.0372(6) Uani 1 1 d .
C11 C 0.6234(3) 0.08874(7) 0.7564(2) 0.0304(5) Uani 1 1 d .
C10 C 0.7471(3) 0.05303(8) 0.8051(3) 0.0372(5) Uani 1 1 d .
H10 H 0.8040 0.0481 0.9063 0.045 Uiso 1 1 calc R
C6 C 0.8361(3) -0.05936(9) 0.3576(3) 0.0373(5) Uani 1 1 d .
C12 C 0.5436(3) 0.09639(8) 0.6036(3) 0.0380(6) Uani 1 1 d .
H12 H 0.4615 0.1205 0.5699 0.046 Uiso 1 1 calc R
N5 N 0.4640(3) 0.21153(8) 0.9849(3) 0.0494(6) Uani 1 1 d .
C14 C 0.6481(3) 0.10979(8) 1.0150(2) 0.0346(5) Uani 1 1 d .
H14A H 0.6521 0.0755 1.0320 0.042 Uiso 1 1 calc R
H14B H 0.5730 0.1237 1.0615 0.042 Uiso 1 1 calc R
C8 C 0.7052(3) 0.03210(8) 0.5510(3) 0.0353(5) Uani 1 1 d .
N4 N 0.7770(3) 0.19624(8) 0.6727(2) 0.0453(5) Uani 1 1 d .
C7 C 0.7419(3) 0.00204(8) 0.4417(3) 0.0387(5) Uani 1 1 d U
C9 C 0.7858(3) 0.02475(9) 0.7028(3) 0.0393(6) Uani 1 1 d .
H9 H 0.8670 0.0005 0.7364 0.047 Uiso 1 1 calc R
C1 C 0.7450(3) -0.02971(8) 0.2408(3) 0.0370(6) Uani 1 1 d .
C15 C 0.8273(3) 0.13037(8) 1.0864(2) 0.0311(5) Uani 1 1 d .
C13 C 0.5844(3) 0.06897(8) 0.5029(3) 0.0387(6) Uani 1 1 d .
H13 H 0.5313 0.0750 0.4017 0.046 Uiso 1 1 calc R
C2 C 0.7226(4) -0.04189(10) 0.0959(3) 0.0466(6) Uani 1 1 d .
H2A H 0.6636 -0.0221 0.0164 0.056 Uiso 1 1 calc R
C16 C 0.9510(3) 0.10768(9) 1.2044(3) 0.0400(6) Uani 1 1 d .
H16 H 0.9277 0.0784 1.2391 0.048 Uiso 1 1 calc R
C5 C 0.9057(4) -0.10282(10) 0.3384(3) 0.0480(7) Uani 1 1 d .
H5 H 0.9651 -0.1226 0.4179 0.058 Uiso 1 1 calc R
C17 C 1.1095(4) 0.12923(10) 1.2694(3) 0.0487(7) Uani 1 1 d .
H17 H 1.1942 0.1147 1.3490 0.058 Uiso 1 1 calc R
C18 C 1.1412(4) 0.17230(10) 1.2159(3) 0.0490(7) Uani 1 1 d .
H18 H 1.2478 0.1871 1.2576 0.059 Uiso 1 1 calc R
H2 H 0.476(3) 0.1217(8) 0.828(3) 0.028(7) Uiso 1 1 d .

loop_
_atom_site_aniso_label
_atom_site_aniso_U_11
_atom_site_aniso_U_22
_atom_site_aniso_U_33
_atom_site_aniso_U_23
_atom_site_aniso_U_13
_atom_site_aniso_U_12
Cd1 0.04348(12) 0.03066(11) 0.02526(10) 0.00100(7) 0.01118(8) 0.00117(7)
S2 0.0400(4) 0.0398(4) 0.0435(4) -0.0073(3) 0.0122(3) -0.0028(3)
S1 0.1173(7) 0.0403(4) 0.0386(4) 0.0039(3) 0.0371(4) 0.0244(4)
C19 0.0451(16) 0.0435(14) 0.0355(14) 0.0011(11) 0.0105(12) -0.0110(12)
C3 0.0555(18) 0.0623(19) 0.0494(16) -0.0179(14) 0.0302(15) -0.0117(15)
N1 0.0393(12) 0.0244(10) 0.0449(9) -0.0034(8) 0.0176(9) -0.0003(8)
C4 0.0503(18) 0.0485(17) 0.072(2) -0.0159(15) 0.0314(16) 0.0023(13)
N2 0.0292(12) 0.0318(11) 0.0319(10) -0.0014(8) 0.0078(9) -0.0017(9)
O1 0.0498(11) 0.0389(10) 0.0455(10) -0.0018(8) 0.0184(9) 0.0044(8)
N3 0.0386(12) 0.0332(10) 0.0284(10) 0.0005(8) 0.0092(9) -0.0050(9)
C21 0.0380(14) 0.0401(14) 0.0266(12) 0.0017(10) 0.0096(10) -0.0103(11)
C20 0.0442(15) 0.0298(12) 0.0401(15) 0.0045(10) 0.0182(12) 0.0115(11)
C11 0.0316(12) 0.0223(11) 0.0356(12) -0.0048(9) 0.0102(10) -0.0067(9)
C10 0.0375(14) 0.0350(13) 0.0341(13) 0.0022(10) 0.0067(11) 0.0011(11)
C6 0.0381(14) 0.0343(13) 0.0430(14) -0.0044(11) 0.0187(11) -0.0014(11)
C12 0.0401(14) 0.0302(12) 0.0362(13) -0.0031(10) 0.0044(11) 0.0058(10)
N5 0.0605(16) 0.0532(14) 0.0383(12) -0.0071(10) 0.0223(12) -0.0009(12)
C14 0.0416(14) 0.0303(12) 0.0328(12) 0.0012(9) 0.0144(11) -0.0038(10)
C8 0.0361(14) 0.0273(12) 0.0419(14) -0.0051(10) 0.0131(11) -0.0041(10)
N4 0.0525(14) 0.0486(13) 0.0391(13) 0.0067(10) 0.0213(11) 0.0118(11)
C7 0.0391(14) 0.0322(12) 0.0479(10) -0.0051(11) 0.0194(11) -0.0059(11)
C9 0.0371(14) 0.0315(13) 0.0471(15) 0.0011(11) 0.0124(12) 0.0051(11)
C1 0.0388(14) 0.0307(12) 0.0463(14) -0.0030(11) 0.0209(12) -0.0063(10)
C15 0.0389(13) 0.0301(12) 0.0259(11) -0.0009(9) 0.0136(10) -0.0010(10)
C13 0.0430(15) 0.0333(13) 0.0334(13) -0.0027(10) 0.0056(11) 0.0014(11)
C2 0.0498(17) 0.0468(16) 0.0455(15) -0.0005(12) 0.0199(13) -0.0070(13)
C16 0.0475(16) 0.0374(14) 0.0332(13) 0.0054(10) 0.0121(12) 0.0008(11)
C5 0.0463(16) 0.0421(15) 0.0583(17) -0.0019(13) 0.0219(14) 0.0077(12)
C17 0.0464(16) 0.0592(18) 0.0327(13) 0.0064(12) 0.0045(12) 0.0023(13)
C18 0.0395(15) 0.0618(18) 0.0391(14) -0.0077(13) 0.0059(12) -0.0127(13)

loop_
_atom_type_symbol
_atom_type_description
_atom_type_scat_dispersion_real
_atom_type_scat_dispersion_imag
_atom_type_scat_source
C C 0.0033 0.0016 'International Tables Vol C Tables 4.2.6.8 and 6.1.1.4'
H H 0.0000 0.0000 'International Tables Vol C Tables 4.2.6.8 and 6.1.1.4'
N N 0.0061 0.0033 'International Tables Vol C Tables 4.2.6.8 and 6.1.1.4'
O O 0.0106 0.0060 'International Tables Vol C Tables 4.2.6.8 and 6.1.1.4'
S S 0.1246 0.1234 'International Tables Vol C Tables 4.2.6.8 and 6.1.1.4'
Cd Cd -0.8075 1.2024 'International Tables Vol C Tables 4.2.6.8 and 6.1.1.4'

loop_
_geom_angle_atom_site_label_1
_geom_angle_atom_site_label_2
_geom_angle_atom_site_label_3
_geom_angle
_geom_angle_site_symmetry_1
_geom_angle_site_symmetry_3
N4 Cd1 N3 93.88(9) . .
N4 Cd1 N5 171.47(8) . .
N3 Cd1 N5 90.14(9) . .
N4 Cd1 N2 94.15(7) . .
N3 Cd1 N2 70.04(7) . .
N5 Cd1 N2 80.14(7) . .
N4 Cd1 S1 90.35(6) . 4_566
N3 Cd1 S1 100.37(5) . 4_566
N5 Cd1 S1 96.34(6) . 4_566
N2 Cd1 S1 169.64(5) . 4_566
N4 Cd1 S2 91.20(8) . 4_565
N3 Cd1 S2 158.56(5) . 4_565
N5 Cd1 S2 82.40(8) . 4_565
N2 Cd1 S2 88.83(5) . 4_565
S1 Cd1 S2 100.42(3) 4_566 4_565
C21 S2 Cd1 91.11(9) . 4_566
C20 S1 Cd1 95.61(8) . 4_565
N3 C19 C18 122.3(2) . .
N3 C19 H19 118.8 . .
C18 C19 H19 118.8 . .
C2 C3 C4 122.2(3) . .
C2 C3 H3 118.9 . .
C4 C3 H3 118.9 . .
C7 N1 C1 104.4(2) . .
C5 C4 C3 121.8(3) . .
C5 C4 H4 119.1 . .
C3 C4 H4 119.1 . .
C11 N2 C14 119.4(2) . .
C11 N2 Cd1 115.38(14) . .
C14 N2 Cd1 102.89(13) . .
C11 N2 H2 110.2(17) . .
C14 N2 H2 110.4(17) . .
Cd1 N2 H2 95.9(17) . .
C7 O1 C6 104.11(19) . .
C15 N3 C19 118.9(2) . .
C15 N3 Cd1 118.35(15) . .
C19 N3 Cd1 122.71(16) . .
N5 C21 S2 178.6(2) . .
N4 C20 S1 179.5(3) . .
C10 C11 C12 118.8(2) . .
C10 C11 N2 123.2(2) . .
C12 C11 N2 118.0(2) . .
C9 C10 C11 120.0(2) . .
C9 C10 H10 120.0 . .
C11 C10 H10 120.0 . .
O1 C6 C1 107.8(2) . .
O1 C6 C5 128.8(2) . .
C1 C6 C5 123.3(2) . .
C13 C12 C11 121.0(2) . .
C13 C12 H12 119.5 . .
C11 C12 H12 119.5 . .
C21 N5 Cd1 135.7(2) . .
N2 C14 C15 111.97(19) . .
N2 C14 H14A 109.2 . .
C15 C14 H14A 109.2 . .
N2 C14 H14B 109.2 . .
C15 C14 H14B 109.2 . .
H14A C14 H14B 107.9 . .
C9 C8 C13 118.5(2) . .
C9 C8 C7 121.8(2) . .
C13 C8 C7 119.7(2) . .
C20 N4 Cd1 143.5(2) . .
N1 C7 O1 115.3(2) . .
N1 C7 C8 125.4(2) . .
O1 C7 C8 119.2(2) . .
C10 C9 C8 121.1(2) . .
C10 C9 H9 119.5 . .
C8 C9 H9 119.5 . .
C2 C1 C6 120.7(2) . .
C2 C1 N1 130.9(2) . .
C6 C1 N1 108.4(2) . .
N3 C15 C16 121.6(2) . .
N3 C15 C14 116.8(2) . .
C16 C15 C14 121.4(2) . .
C12 C13 C8 120.5(2) . .
C12 C13 H13 119.8 . .
C8 C13 H13 119.8 . .
C3 C2 C1 116.6(3) . .
C3 C2 H2A 121.7 . .
C1 C2 H2A 121.7 . .
C17 C16 C15 118.9(2) . .
C17 C16 H16 120.6 . .
C15 C16 H16 120.6 . .
C6 C5 C4 115.4(3) . .
C6 C5 H5 122.3 . .
C4 C5 H5 122.3 . .
C18 C17 C16 119.5(2) . .
C18 C17 H17 120.2 . .
C16 C17 H17 120.2 . .
C17 C18 C19 118.7(2) . .
C17 C18 H18 120.7 . .
C19 C18 H18 120.7 . .

loop_
_geom_bond_atom_site_label_1
_geom_bond_atom_site_label_2
_geom_bond_distance
_geom_bond_site_symmetry_2
Cd1 N4 2.300(2) .
Cd1 N3 2.323(2) .
Cd1 N5 2.357(3) .
Cd1 N2 2.537(2) .
Cd1 S1 2.6434(8) 4_566
Cd1 S2 2.6899(13) 4_565
S2 C21 1.647(3) .
S2 Cd1 2.6899(13) 4_566
S1 C20 1.646(3) .
S1 Cd1 2.6434(8) 4_565
C19 N3 1.339(3) .
C19 C18 1.377(4) .
C19 H19 0.9300 .
C3 C2 1.383(4) .
C3 C4 1.386(4) .
C3 H3 0.9300 .
N1 C7 1.306(3) .
N1 C1 1.397(3) .
C4 C5 1.385(4) .
C4 H4 0.9300 .
N2 C11 1.425(3) .
N2 C14 1.465(3) .
N2 H2 0.79(2) .
O1 C7 1.355(3) .
O1 C6 1.383(3) .
N3 C15 1.337(3) .
C21 N5 1.157(3) .
C20 N4 1.148(3) .
C11 C10 1.388(3) .
C11 C12 1.398(3) .
C10 C9 1.386(3) .
C10 H10 0.9300 .
C6 C1 1.384(4) .
C6 C5 1.385(3) .
C12 C13 1.370(3) .
C12 H12 0.9300 .
C14 C15 1.514(3) .
C14 H14A 0.9700 .
C14 H14B 0.9700 .
C8 C9 1.390(3) .
C8 C13 1.397(3) .
C8 C7 1.461(3) .
C9 H9 0.9300 .
C1 C2 1.383(4) .
C15 C16 1.385(3) .
C13 H13 0.9300 .
C2 H2A 0.9300 .
C16 C17 1.379(4) .
C16 H16 0.9300 .
C5 H5 0.9300 .
C17 C18 1.371(4) .
C17 H17 0.9300 .
C18 H18 0.9300 .

loop_
_geom_torsion_atom_site_label_1
_geom_torsion_atom_site_label_2
_geom_torsion_atom_site_label_3
_geom_torsion_atom_site_label_4
_geom_torsion
_geom_torsion_site_symmetry_1
C2 C3 C4 C5 -0.8(4) .
N4 Cd1 N2 C11 -5.46(17) .
N3 Cd1 N2 C11 -98.09(17) .
N5 Cd1 N2 C11 168.15(17) .
S1 Cd1 N2 C11 -120.9(3) 4_566
S2 Cd1 N2 C11 85.66(16) 4_565
N4 Cd1 N2 C14 126.29(16) .
N3 Cd1 N2 C14 33.67(14) .
N5 Cd1 N2 C14 -60.10(16) .
S1 Cd1 N2 C14 10.8(4) 4_566
S2 Cd1 N2 C14 -142.59(15) 4_565
C18 C19 N3 C15 -0.1(4) .
C18 C19 N3 Cd1 179.9(2) .
N4 Cd1 N3 C15 -110.60(17) .
N5 Cd1 N3 C15 61.86(17) .
N2 Cd1 N3 C15 -17.59(15) .
S1 Cd1 N3 C15 158.33(15) 4_566
S2 Cd1 N3 C15 -7.3(3) 4_565
N4 Cd1 N3 C19 69.4(2) .
N5 Cd1 N3 C19 -118.1(2) .
N2 Cd1 N3 C19 162.4(2) .
S1 Cd1 N3 C19 -21.7(2) 4_566
S2 Cd1 N3 C19 172.70(14) 4_565
Cd1 S2 C21 N5 49(10) 4_566
Cd1 S1 C20 N4 -130(31) 4_565
C14 N2 C11 C10 -6.4(3) .
Cd1 N2 C11 C10 117.0(2) .
C14 N2 C11 C12 175.4(2) .
Cd1 N2 C11 C12 -61.2(2) .
C12 C11 C10 C9 -1.9(4) .
N2 C11 C10 C9 179.9(2) .
C7 O1 C6 C1 1.1(3) .
C7 O1 C6 C5 -176.3(3) .
C10 C11 C12 C13 0.7(4) .
N2 C11 C12 C13 179.0(2) .
S2 C21 N5 Cd1 -129(10) .
N4 Cd1 N5 C21 -129.4(5) .
N3 Cd1 N5 C21 112.5(3) .
N2 Cd1 N5 C21 -177.8(3) .
S1 Cd1 N5 C21 12.0(3) 4_566
S2 Cd1 N5 C21 -87.7(3) 4_565
C11 N2 C14 C15 81.9(3) .
Cd1 N2 C14 C15 -47.4(2) .
S1 C20 N4 Cd1 -175(100) .
N3 Cd1 N4 C20 171.0(3) .
N5 Cd1 N4 C20 53.1(7) .
N2 Cd1 N4 C20 100.8(3) .
S1 Cd1 N4 C20 -88.6(3) 4_566
S2 Cd1 N4 C20 11.8(3) 4_565
C1 N1 C7 O1 0.6(3) .
C1 N1 C7 C8 -176.5(2) .
C6 O1 C7 N1 -1.1(3) .
C6 O1 C7 C8 176.2(2) .
C9 C8 C7 N1 -172.6(2) .
C13 C8 C7 N1 8.2(4) .
C9 C8 C7 O1 10.5(4) .
C13 C8 C7 O1 -168.7(2) .
C11 C10 C9 C8 1.4(4) .
C13 C8 C9 C10 0.4(4) .
C7 C8 C9 C10 -178.8(2) .
O1 C6 C1 C2 -179.4(2) .
C5 C6 C1 C2 -1.8(4) .
O1 C6 C1 N1 -0.8(3) .
C5 C6 C1 N1 176.7(2) .
C7 N1 C1 C2 178.5(3) .
C7 N1 C1 C6 0.2(3) .
C19 N3 C15 C16 0.7(3) .
Cd1 N3 C15 C16 -179.29(17) .
C19 N3 C15 C14 177.3(2) .
Cd1 N3 C15 C14 -2.7(3) .
N2 C14 C15 N3 37.7(3) .
N2 C14 C15 C16 -145.7(2) .
C11 C12 C13 C8 1.1(4) .
C9 C8 C13 C12 -1.6(4) .
C7 C8 C13 C12 177.6(2) .
C4 C3 C2 C1 0.1(4) .
C6 C1 C2 C3 1.2(4) .
N1 C1 C2 C3 -177.0(2) .
N3 C15 C16 C17 -0.6(4) .
C14 C15 C16 C17 -177.0(2) .
O1 C6 C5 C4 178.0(2) .
C1 C6 C5 C4 1.0(4) .
C3 C4 C5 C6 0.3(4) .
C15 C16 C17 C18 -0.2(4) .
C16 C17 C18 C19 0.9(4) .
N3 C19 C18 C17 -0.7(4) .
